data_1550900
loop_
_publ_author_name
'Peng, Yan'
'Singh, Mukesh Kumar'
'Mereacre, Valeriu'
'Anson, Christopher'
'Rajaraman, Gopalan'
'Powell, Annie K.'

_publ_section_title
;
 Mechanism of Magnetization Relaxation in {MIII2DyIII2} (M = Cr, Mn, Fe,
 Al) &#x201C;Butterfly&#x201D; Complexes: How Important Are the Transition
 Metal Ions Here?
;
_journal_name_full 'Chemical Science'
_journal_paper_doi 10.1039/C8SC05362F
_journal_year 2019
_chemical_formula_moiety 'C68 H72 Cr2 N4 O18 Y2, 2(C2 H3 N)'
_chemical_formula_sum 'C72 H78 Cr2 N6 O18 Y2'
_chemical_formula_weight 1597.22
_space_group_crystal_system monoclinic
_space_group_IT_number 15
_space_group_name_Hall '-C 2yc'
_space_group_name_H-M_alt 'C 1 2/c 1'
_symmetry_space_group_name_Hall '-C 2yc'
_symmetry_space_group_name_H-M 'C 1 2/c 1'
_atom_sites_solution_hydrogens mixed
_atom_sites_solution_primary dual
_atom_sites_solution_secondary difmap
_audit_creation_date 2019-03-05
_audit_creation_method
;
Olex2 1.2
(compiled 2018.05.29 svn.r3508 for OlexSys, GUI svn.r5506)
;
_audit_update_record
;
2019-03-11 deposited with the CCDC.    2019-04-04 downloaded from the CCDC.
;
_cell_angle_alpha 90
_cell_angle_beta 94.794(1)
_cell_angle_gamma 90
_cell_formula_units_Z 4
_cell_length_a 28.1143(3)
_cell_length_b 10.5198(2)
_cell_length_c 24.3898(3)
_cell_measurement_reflns_used 12406
_cell_measurement_temperature 200(2)
_cell_measurement_theta_max 70.7550
_cell_measurement_theta_min 3.1580
_cell_volume 7188.21(18)
_computing_cell_refinement 'CrysAlisPro 1.171.39.46e (Rigaku OD, 2018)'
_computing_data_collection 'CrysAlisPro 1.171.39.46e (Rigaku OD, 2018)'
_computing_data_reduction 'CrysAlisPro 1.171.39.46e (Rigaku OD, 2018)'
_computing_molecular_graphics 'Olex2 (Dolomanov et al., 2009)'
_computing_publication_material 'Olex2 (Dolomanov et al., 2009)'
_computing_structure_refinement 'ShelXL (Sheldrick, 2015)'
_computing_structure_solution 'ShelXT (Sheldrick, 2015)'
_diffrn_ambient_environment N~2~
_diffrn_ambient_temperature 200(2)
_diffrn_detector 'CCD plate'
_diffrn_detector_area_resol_mean 16.1067
_diffrn_detector_type Eos
_diffrn_measured_fraction_theta_full 0.997
_diffrn_measured_fraction_theta_max 0.982
_diffrn_measurement_details
;
List of Runs (angles in degrees, time in seconds):

  # Type    Start    End  Width  t~exp~   \w     \q     \k     \f   Frames
#--------------------------------------------------------------------------
  1  \w    -33.00  40.00   1.00    4.38    --    0.00  83.00  93.00   73
  2  \w    -18.00  33.00   1.00    4.38    --    0.00 -83.00 -26.00   51
  3  \w    -17.00  87.00   1.00   17.55    --   54.00 -83.00 -26.00  104
  4  \w     97.00 178.00   1.00   17.55    --  108.00  83.00  93.00   81
  5  \w     37.00 141.00   1.00   17.55    --  108.00 -83.00 -26.00  104
  6  \w    -21.00  69.00   1.00    4.38    --    0.00  57.00 -30.00   90
  7  \w    -21.00  69.00   1.00    4.38    --    0.00  57.00-180.00   90
  8  \w     33.00 123.00   1.00   17.55    --   54.00  57.00 -60.00   90
  9  \w     23.00 111.00   1.00   17.55    --   54.00-125.00-180.00   88
 10  \w     24.00 124.00   1.00   17.55    --   54.00  77.00-120.00  100
 11  \w      1.00  96.00   1.00   17.55    --   54.00 -99.00 120.00   95
 12  \w     36.00 113.00   1.00   17.55    --  108.00-111.00 120.00   77
 13  \w     86.00 178.00   1.00   17.55    --  108.00  50.00 150.00   92
 14  \w     36.00 113.00   1.00   17.55    --  108.00-111.00-180.00   77
 15  \w     40.00 130.00   1.00   17.55    --  108.00 -63.00   0.00   90
 16  \w     86.00 176.00   1.00   17.55    --  108.00  63.00   0.00   90
 17  \w     86.00 178.00   1.00   17.55    --  108.00  50.00-150.00   92
 18  \w     86.00 178.00   1.00   17.55    --  108.00  50.00  30.00   92
 19  \w    -73.00  44.00   1.00    4.38    --    0.00 -19.00 -90.00  117
 20  \w    -72.00  26.00   1.00    4.38    --    0.00 -38.00   0.00   98
;
_diffrn_measurement_device 'four-circle diffractometer'
_diffrn_measurement_device_type 'SuperNova, Dual, Cu at home/near, Eos'
_diffrn_measurement_method '\w scans'
_diffrn_orient_matrix_type 'CrysAlisPro convention (1999,Acta A55,543-557)'
_diffrn_orient_matrix_UB_11 -0.0186488000
_diffrn_orient_matrix_UB_12 -0.1071008000
_diffrn_orient_matrix_UB_13 0.0355778000
_diffrn_orient_matrix_UB_21 0.0478269000
_diffrn_orient_matrix_UB_22 -0.0707605000
_diffrn_orient_matrix_UB_23 -0.0016446000
_diffrn_orient_matrix_UB_31 0.0196612000
_diffrn_orient_matrix_UB_32 0.0705258000
_diffrn_orient_matrix_UB_33 0.0524466000
_diffrn_radiation_monochromator mirror
_diffrn_radiation_probe x-ray
_diffrn_radiation_type CuK\a
_diffrn_radiation_wavelength 1.54184
_diffrn_reflns_av_R_equivalents 0.0165
_diffrn_reflns_av_unetI/netI 0.0168
_diffrn_reflns_Laue_measured_fraction_full 0.997
_diffrn_reflns_Laue_measured_fraction_max 0.982
_diffrn_reflns_limit_h_max 33
_diffrn_reflns_limit_h_min -34
_diffrn_reflns_limit_k_max 12
_diffrn_reflns_limit_k_min -12
_diffrn_reflns_limit_l_max 29
_diffrn_reflns_limit_l_min -29
_diffrn_reflns_number 23208
_diffrn_reflns_point_group_measured_fraction_full 0.997
_diffrn_reflns_point_group_measured_fraction_max 0.982
_diffrn_reflns_theta_full 67.684
_diffrn_reflns_theta_max 71.065
_diffrn_reflns_theta_min 3.155
_diffrn_source 'micro-focus sealed X-ray tube'
_diffrn_source_type 'SuperNova (Cu) X-ray Source'
_exptl_absorpt_coefficient_mu 5.133
_exptl_absorpt_correction_T_max 0.555
_exptl_absorpt_correction_T_min 0.491
_exptl_absorpt_correction_type multi-scan
_exptl_absorpt_process_details
;
CrysAlisPro 1.171.39.46e (Rigaku Oxford Diffraction, 2018)
Empirical absorption correction using spherical harmonics,
 implemented in SCALE3 ABSPACK scaling algorithm.
;
_exptl_crystal_colour blue
_exptl_crystal_density_diffrn 1.476
_exptl_crystal_description 'hexagonal prism'
_exptl_crystal_F_000 3288
_exptl_crystal_size_max 0.16
_exptl_crystal_size_mid 0.15
_exptl_crystal_size_min 0.13
_refine_diff_density_max 0.394
_refine_diff_density_min -0.308
_refine_diff_density_rms 0.045
_refine_ls_extinction_method none
_refine_ls_goodness_of_fit_ref 1.060
_refine_ls_hydrogen_treatment mixed
_refine_ls_matrix_type full
_refine_ls_number_parameters 474
_refine_ls_number_reflns 6828
_refine_ls_number_restraints 1
_refine_ls_restrained_S_all 1.062
_refine_ls_R_factor_all 0.0322
_refine_ls_R_factor_gt 0.0269
_refine_ls_shift/su_max 0.003
_refine_ls_shift/su_mean 0.000
_refine_ls_structure_factor_coef Fsqd
_refine_ls_weighting_details 'w=1/[\s^2^(Fo^2^)+(0.0352P)^2^+6.6202P] where P=(Fo^2^+2Fc^2^)/3'
_refine_ls_weighting_scheme calc
_refine_ls_wR_factor_gt 0.0692
_refine_ls_wR_factor_ref 0.0732
_reflns_Friedel_coverage 0.000
_reflns_number_gt 6110
_reflns_number_total 6828
_reflns_threshold_expression 'I > 2\s(I)'
_cod_data_source_file c8sc05362f3.cif
_cod_data_source_block cr2y21
_cod_database_code 1550900
_shelx_shelxl_version_number 2018/3
_shelx_space_group_comment
;
The symmetry employed for this shelxl refinement is uniquely defined
by the following loop, which should always be used as a source of
symmetry information in preference to the above space-group names.
They are only intended as comments.
;
_shelx_estimated_absorpt_t_max 0.555
_shelx_estimated_absorpt_t_min 0.494
_reflns_odcompleteness_completeness 99.75
_reflns_odcompleteness_iscentric 1
_reflns_odcompleteness_theta 66.97
_olex2_refinement_description
;
1. Fixed Uiso
 At 1.2 times of:
  All C(H) groups, All C(H,H) groups, All C(H,H,H,H) groups
 At 1.5 times of:
  All C(H,H,H) groups
2. Restrained distances
 O1-H1
 0.88 with sigma of 0.02
3. Others
 Fixed Sof: H1AA(0.5) H1AB(0.5) H1BC(0.5) H1BD(0.5) C2A(0.5) H2AA(0.5)
 H2AB(0.5) C2B(0.5) H2BA(0.5) H2BB(0.5)
4.a Secondary CH2 refined with riding coordinates:
 C1(H1AA,H1AB), C2A(H2AA,H2AB), C2B(H2BA,H2BB), C3(H3A,H3B), C4(H4A,H4B),
 C5(H5A,H5B)
4.b Aromatic/amide H refined with riding coordinates:
 C7(H7), C8(H8), C9(H9), C10(H10), C13(H13), C14(H14), C16(H16), C17(H17),
 C21(H21), C22(H22), C24(H24), C25(H25), C29(H29), C30(H30), C32(H32), C33(H33)
4.c Idealised Me refined as rotating group:
 C18(H18A,H18B,H18C), C26(H26A,H26B,H26C), C34(H34A,H34B,H34C), C42(H42A,H42B,
 H42C)
;
_olex2_submission_special_instructions 'No special instructions were received'
_oxdiff_exptl_absorpt_empirical_details
;
Empirical correction (ABSPACK) includes:
- Absorption correction using spherical harmonics
- Frame scaling
;
_oxdiff_exptl_absorpt_empirical_full_max 1.140
_oxdiff_exptl_absorpt_empirical_full_min 0.908

loop_
_space_group_symop_operation_xyz
'x, y, z'
'-x, y, -z+1/2'
'x+1/2, y+1/2, z'
'-x+1/2, y+1/2, -z+1/2'
'-x, -y, -z'
'x, -y, z-1/2'
'-x+1/2, -y+1/2, -z'
'x+1/2, -y+1/2, z-1/2'

loop_
_atom_site_label
_atom_site_type_symbol
_atom_site_fract_x
_atom_site_fract_y
_atom_site_fract_z
_atom_site_U_iso_or_equiv
_atom_site_adp_type
_atom_site_occupancy
_atom_site_site_symmetry_order
_atom_site_calc_flag
_atom_site_refinement_flags_posn
_atom_site_refinement_flags_occupancy
_atom_site_disorder_assembly
_atom_site_disorder_group
Y1 Y 0.70382(2) 0.55709(2) 0.57257(2) 0.03682(6) Uani 1 1 d . . . .
Cr1 Cr 0.75906(2) 0.83846(3) 0.54987(2) 0.03520(9) Uani 1 1 d . . . .
O1 O 0.70628(5) 0.73617(14) 0.51117(5) 0.0357(3) Uani 1 1 d D . . .
H1 H 0.6751(7) 0.778(2) 0.5026(10) 0.059(7) Uiso 1 1 d D . . .
O2 O 0.76834(5) 0.68754(15) 0.59691(5) 0.0412(3) Uani 1 1 d . . . .
O3 O 0.75037(5) 0.51757(15) 0.50061(6) 0.0420(3) Uani 1 1 d . . . .
O4 O 0.71627(5) 0.91259(14) 0.60100(6) 0.0430(3) Uani 1 1 d . . . .
O5 O 0.67259(6) 0.73954(15) 0.61674(6) 0.0478(4) Uani 1 1 d . . . .
O6 O 0.68336(5) 0.58200(15) 0.41340(6) 0.0438(3) Uani 1 1 d . . . .
O7 O 0.65159(5) 0.51836(16) 0.49050(6) 0.0463(4) Uani 1 1 d . . . .
O8 O 0.67296(5) 0.34287(15) 0.57546(6) 0.0457(3) Uani 1 1 d . . . .
O9 O 0.62538(5) 0.49769(15) 0.59852(6) 0.0438(3) Uani 1 1 d . . . .
N1 N 0.77877(7) 0.42436(19) 0.60361(8) 0.0469(4) Uani 1 1 d . . . .
N2 N 0.71212(7) 0.4920(2) 0.67391(7) 0.0488(5) Uani 1 1 d . . . .
C1 C 0.81778(10) 0.5101(3) 0.62560(15) 0.0699(8) Uani 1 1 d . . . .
H1AA H 0.818157 0.509023 0.666223 0.084 Uiso 0.5 1 calc R P A 1
H1AB H 0.848293 0.472351 0.616125 0.084 Uiso 0.5 1 calc R P A 1
H1BC H 0.833(2) 0.522(6) 0.585(3) 0.084 Uiso 0.5 1 d R P B 2
H1BD H 0.847(2) 0.469(6) 0.644(3) 0.084 Uiso 0.5 1 d R P C 2
C2A C 0.81747(17) 0.6415(5) 0.6084(2) 0.0437(11) Uani 0.5 1 d . P D 1
H2AA H 0.834847 0.649914 0.574946 0.052 Uiso 0.5 1 calc R P D 1
H2AB H 0.834101 0.694011 0.637761 0.052 Uiso 0.5 1 calc R P D 1
C2B C 0.80284(19) 0.6405(6) 0.6331(2) 0.0482(12) Uani 0.5 1 d . P D 2
H2BA H 0.791736 0.647970 0.670387 0.058 Uiso 0.5 1 calc R P D 2
H2BB H 0.831307 0.695582 0.631998 0.058 Uiso 0.5 1 calc R P D 2
C3 C 0.79051(9) 0.3539(2) 0.55380(11) 0.0567(6) Uani 1 1 d . . . .
H3A H 0.766543 0.286018 0.545694 0.068 Uiso 1 1 calc R . . .
H3B H 0.822116 0.312922 0.561021 0.068 Uiso 1 1 calc R . . .
C4 C 0.79136(9) 0.4404(2) 0.50419(10) 0.0529(6) Uani 1 1 d . . . .
H4A H 0.820337 0.494216 0.507844 0.064 Uiso 1 1 calc R . . .
H4B H 0.792122 0.388801 0.470332 0.064 Uiso 1 1 calc R . . .
C5 C 0.76786(9) 0.3330(2) 0.64659(10) 0.0546(6) Uani 1 1 d . . . .
H5A H 0.798014 0.297006 0.663875 0.065 Uiso 1 1 calc R . . .
H5B H 0.748662 0.262245 0.629573 0.065 Uiso 1 1 calc R . . .
C6 C 0.74084(9) 0.3948(3) 0.69001(9) 0.0529(6) Uani 1 1 d . . . .
C7 C 0.74362(11) 0.3494(3) 0.74402(11) 0.0737(9) Uani 1 1 d . . . .
H7 H 0.764337 0.280871 0.754736 0.088 Uiso 1 1 calc R . . .
C8 C 0.71640(12) 0.4042(4) 0.78125(11) 0.0826(10) Uani 1 1 d . . . .
H8 H 0.717909 0.374046 0.818061 0.099 Uiso 1 1 calc R . . .
C9 C 0.68685(12) 0.5033(3) 0.76506(11) 0.0719(8) Uani 1 1 d . . . .
H9 H 0.667792 0.543282 0.790427 0.086 Uiso 1 1 calc R . . .
C10 C 0.68536(10) 0.5438(3) 0.71102(10) 0.0581(6) Uani 1 1 d . . . .
H10 H 0.664408 0.611398 0.699680 0.070 Uiso 1 1 calc R . . .
C11 C 0.68332(8) 0.8542(2) 0.62358(8) 0.0411(5) Uani 1 1 d . . . .
C12 C 0.65629(8) 0.9324(2) 0.66167(9) 0.0433(5) Uani 1 1 d . . . .
C13 C 0.61865(9) 0.8805(3) 0.68707(11) 0.0608(7) Uani 1 1 d . . . .
H13 H 0.610454 0.793645 0.681135 0.073 Uiso 1 1 calc R . . .
C14 C 0.59292(10) 0.9538(3) 0.72098(13) 0.0730(9) Uani 1 1 d . . . .
H14 H 0.567409 0.916219 0.738409 0.088 Uiso 1 1 calc R . . .
C15 C 0.60338(9) 1.0805(3) 0.73013(11) 0.0620(7) Uani 1 1 d . . . .
C16 C 0.64141(9) 1.1311(3) 0.70545(11) 0.0583(6) Uani 1 1 d . . . .
H16 H 0.649692 1.217798 0.711679 0.070 Uiso 1 1 calc R . . .
C17 C 0.66769(9) 1.0586(2) 0.67189(10) 0.0511(6) Uani 1 1 d . . . .
H17 H 0.693920 1.095669 0.655592 0.061 Uiso 1 1 calc R . . .
C18 C 0.57399(11) 1.1622(4) 0.76554(14) 0.0880(11) Uani 1 1 d . . . .
H18A H 0.591941 1.177480 0.801124 0.132 Uiso 1 1 calc GR . . .
H18B H 0.544046 1.118502 0.771382 0.132 Uiso 1 1 calc GR . . .
H18C H 0.566931 1.243600 0.747075 0.132 Uiso 1 1 calc GR . . .
C19 C 0.65157(8) 0.5280(2) 0.43963(9) 0.0416(5) Uani 1 1 d . . . .
C20 C 0.60946(8) 0.4753(2) 0.40552(9) 0.0458(5) Uani 1 1 d . . . .
C21 C 0.58515(10) 0.3724(3) 0.42545(12) 0.0619(7) Uani 1 1 d . . . .
H21 H 0.596563 0.332594 0.458955 0.074 Uiso 1 1 calc R . . .
C22 C 0.54423(11) 0.3284(3) 0.39617(14) 0.0756(9) Uani 1 1 d . . . .
H22 H 0.528618 0.255494 0.409053 0.091 Uiso 1 1 calc R . . .
C23 C 0.52551(11) 0.3875(3) 0.34878(13) 0.0729(8) Uani 1 1 d . . . .
C24 C 0.55018(11) 0.4893(3) 0.32920(12) 0.0695(8) Uani 1 1 d . . . .
H24 H 0.538109 0.531002 0.296385 0.083 Uiso 1 1 calc R . . .
C25 C 0.59242(9) 0.5314(3) 0.35698(10) 0.0545(6) Uani 1 1 d . . . .
H25 H 0.609613 0.599383 0.342291 0.065 Uiso 1 1 calc R . . .
C26 C 0.47844(13) 0.3428(4) 0.32032(17) 0.1140(15) Uani 1 1 d . . . .
H26A H 0.470644 0.394035 0.287220 0.171 Uiso 1 1 calc GR . . .
H26B H 0.453174 0.352357 0.345366 0.171 Uiso 1 1 calc GR . . .
H26C H 0.481104 0.253253 0.309993 0.171 Uiso 1 1 calc GR . . .
C27 C 0.63221(8) 0.3822(2) 0.58714(8) 0.0414(5) Uani 1 1 d . . . .
C28 C 0.59185(8) 0.2903(2) 0.58756(9) 0.0437(5) Uani 1 1 d . . . .
C29 C 0.55031(8) 0.3245(2) 0.61043(11) 0.0540(6) Uani 1 1 d . . . .
H29 H 0.547043 0.407707 0.624733 0.065 Uiso 1 1 calc R . . .
C30 C 0.51342(10) 0.2376(3) 0.61255(13) 0.0666(7) Uani 1 1 d . . . .
H30 H 0.485280 0.261609 0.628943 0.080 Uiso 1 1 calc R . . .
C31 C 0.51696(10) 0.1165(3) 0.59118(13) 0.0663(7) Uani 1 1 d . . . .
C32 C 0.55780(11) 0.0850(3) 0.56739(13) 0.0664(7) Uani 1 1 d . . . .
H32 H 0.560505 0.002966 0.551641 0.080 Uiso 1 1 calc R . . .
C33 C 0.59515(9) 0.1699(2) 0.56581(11) 0.0565(6) Uani 1 1 d . . . .
H33 H 0.623306 0.145200 0.549614 0.068 Uiso 1 1 calc R . . .
C34 C 0.47711(14) 0.0208(4) 0.59510(18) 0.1007(12) Uani 1 1 d . . . .
H34A H 0.484277 -0.033309 0.627442 0.151 Uiso 1 1 calc GR . . .
H34B H 0.474290 -0.031966 0.561878 0.151 Uiso 1 1 calc GR . . .
H34C H 0.446982 0.065829 0.598518 0.151 Uiso 1 1 calc GR . . .
N41 N 0.60568(11) 0.8116(3) 0.49273(17) 0.1102(12) Uani 1 1 d . . . .
C41 C 0.57861(12) 0.7343(4) 0.50039(16) 0.0858(10) Uani 1 1 d . . . .
C42 C 0.54506(12) 0.6333(4) 0.51084(18) 0.1016(12) Uani 1 1 d . . . .
H42A H 0.556559 0.587104 0.544252 0.152 Uiso 1 1 calc GR . . .
H42B H 0.542354 0.574462 0.479564 0.152 Uiso 1 1 calc GR . . .
H42C H 0.513710 0.670286 0.515721 0.152 Uiso 1 1 calc GR . . .

loop_
_atom_site_aniso_label
_atom_site_aniso_U_11
_atom_site_aniso_U_22
_atom_site_aniso_U_33
_atom_site_aniso_U_23
_atom_site_aniso_U_13
_atom_site_aniso_U_12
Y1 0.03646(10) 0.04285(11) 0.03241(10) 0.00240(7) 0.01034(7) -0.00194(7)
Cr1 0.03578(17) 0.04317(19) 0.02759(16) -0.00002(13) 0.00828(12) -0.00255(14)
O1 0.0333(7) 0.0439(8) 0.0304(6) -0.0004(6) 0.0063(5) -0.0008(6)
O2 0.0412(8) 0.0492(8) 0.0335(7) 0.0048(6) 0.0041(6) -0.0013(7)
O3 0.0420(8) 0.0476(8) 0.0381(7) 0.0033(6) 0.0142(6) 0.0053(7)
O4 0.0463(8) 0.0473(8) 0.0376(8) -0.0027(6) 0.0162(6) -0.0053(7)
O5 0.0545(9) 0.0457(9) 0.0463(8) -0.0059(7) 0.0226(7) -0.0074(7)
O6 0.0433(8) 0.0550(9) 0.0337(7) -0.0027(6) 0.0065(6) -0.0102(7)
O7 0.0431(8) 0.0599(10) 0.0367(8) 0.0004(7) 0.0087(6) -0.0065(7)
O8 0.0389(8) 0.0471(9) 0.0523(9) 0.0025(7) 0.0118(6) 0.0011(7)
O9 0.0444(8) 0.0434(8) 0.0456(8) -0.0011(7) 0.0149(6) -0.0025(7)
N1 0.0420(10) 0.0489(11) 0.0503(11) 0.0089(9) 0.0059(8) -0.0017(8)
N2 0.0519(11) 0.0584(12) 0.0366(10) 0.0033(9) 0.0072(8) -0.0093(9)
C1 0.0399(13) 0.0620(17) 0.105(2) 0.0100(16) -0.0110(14) -0.0029(12)
C2A 0.032(2) 0.054(3) 0.045(3) 0.009(3) -0.001(2) -0.004(2)
C2B 0.042(3) 0.062(3) 0.040(3) 0.003(3) -0.005(2) -0.012(2)
C3 0.0556(14) 0.0530(14) 0.0635(15) 0.0113(12) 0.0175(12) 0.0138(12)
C4 0.0509(13) 0.0534(14) 0.0574(14) 0.0068(11) 0.0216(11) 0.0130(11)
C5 0.0519(14) 0.0571(15) 0.0540(14) 0.0169(11) 0.0004(11) 0.0008(11)
C6 0.0516(13) 0.0650(15) 0.0409(12) 0.0104(11) -0.0032(10) -0.0104(12)
C7 0.0721(19) 0.101(2) 0.0453(14) 0.0210(15) -0.0088(13) -0.0055(17)
C8 0.088(2) 0.125(3) 0.0334(13) 0.0102(16) -0.0031(14) -0.017(2)
C9 0.082(2) 0.097(2) 0.0390(13) -0.0086(14) 0.0151(13) -0.0225(18)
C10 0.0659(16) 0.0669(17) 0.0431(13) -0.0043(11) 0.0150(11) -0.0143(13)
C11 0.0412(11) 0.0477(12) 0.0354(10) -0.0017(9) 0.0085(8) -0.0027(9)
C12 0.0407(11) 0.0499(13) 0.0405(11) -0.0062(9) 0.0096(9) -0.0018(10)
C13 0.0536(14) 0.0624(16) 0.0703(17) -0.0200(13) 0.0288(12) -0.0139(13)
C14 0.0561(16) 0.084(2) 0.084(2) -0.0289(17) 0.0358(14) -0.0153(15)
C15 0.0458(13) 0.0816(19) 0.0591(15) -0.0277(14) 0.0085(11) 0.0061(13)
C16 0.0566(15) 0.0550(15) 0.0637(16) -0.0177(12) 0.0060(12) 0.0020(12)
C17 0.0496(13) 0.0523(14) 0.0531(13) -0.0069(11) 0.0141(10) -0.0034(11)
C18 0.0643(18) 0.110(3) 0.091(2) -0.049(2) 0.0175(16) 0.0121(18)
C19 0.0415(11) 0.0452(12) 0.0390(11) -0.0025(9) 0.0081(9) -0.0020(9)
C20 0.0438(12) 0.0488(13) 0.0456(12) -0.0060(10) 0.0092(9) -0.0068(10)
C21 0.0643(16) 0.0598(16) 0.0622(16) 0.0000(13) 0.0095(12) -0.0149(13)
C22 0.0747(19) 0.0692(19) 0.084(2) -0.0112(16) 0.0136(16) -0.0341(16)
C23 0.0608(17) 0.083(2) 0.0738(19) -0.0206(17) -0.0004(14) -0.0241(16)
C24 0.0651(17) 0.081(2) 0.0598(16) -0.0060(15) -0.0085(13) -0.0173(15)
C25 0.0526(14) 0.0609(15) 0.0497(13) -0.0038(11) 0.0029(11) -0.0133(12)
C26 0.083(2) 0.140(4) 0.116(3) -0.028(3) -0.012(2) -0.053(3)
C27 0.0425(11) 0.0460(12) 0.0364(10) 0.0042(9) 0.0080(8) -0.0005(9)
C28 0.0433(11) 0.0433(12) 0.0451(12) 0.0037(9) 0.0069(9) -0.0018(10)
C29 0.0467(13) 0.0476(13) 0.0698(16) -0.0020(12) 0.0165(11) -0.0031(11)
C30 0.0482(14) 0.0616(17) 0.092(2) 0.0008(15) 0.0194(13) -0.0096(12)
C31 0.0626(17) 0.0549(16) 0.0810(19) 0.0036(14) 0.0041(14) -0.0155(13)
C32 0.0754(19) 0.0448(14) 0.0789(19) -0.0076(13) 0.0061(15) -0.0076(13)
C33 0.0549(14) 0.0501(14) 0.0657(16) -0.0046(12) 0.0121(12) 0.0012(11)
C34 0.089(3) 0.076(2) 0.137(4) 0.003(2) 0.012(2) -0.034(2)
N41 0.0635(18) 0.085(2) 0.178(4) -0.023(2) -0.009(2) 0.0062(17)
C41 0.0612(19) 0.090(3) 0.105(3) -0.019(2) -0.0011(18) 0.0207(19)
C42 0.064(2) 0.124(3) 0.120(3) 0.022(3) 0.025(2) 0.008(2)

loop_
_atom_type_symbol
_atom_type_description
_atom_type_scat_dispersion_real
_atom_type_scat_dispersion_imag
_atom_type_scat_source
C C 0.0181 0.0091 'International Tables Vol C Tables 4.2.6.8 and 6.1.1.4'
H H 0.0000 0.0000 'International Tables Vol C Tables 4.2.6.8 and 6.1.1.4'
Cr Cr -0.1635 2.4439 'International Tables Vol C Tables 4.2.6.8 and 6.1.1.4'
N N 0.0311 0.0180 'International Tables Vol C Tables 4.2.6.8 and 6.1.1.4'
O O 0.0492 0.0322 'International Tables Vol C Tables 4.2.6.8 and 6.1.1.4'
Y Y -0.2670 2.0244 'International Tables Vol C Tables 4.2.6.8 and 6.1.1.4'

loop_
_geom_angle_atom_site_label_1
_geom_angle_atom_site_label_2
_geom_angle_atom_site_label_3
_geom_angle
_geom_angle_site_symmetry_1
_geom_angle_site_symmetry_3
O1 Y1 O7 70.38(5) . .
O1 Y1 O8 140.83(5) . .
O1 Y1 O9 115.91(5) . .
O1 Y1 N1 122.58(5) . .
O1 Y1 N2 143.58(6) . .
O2 Y1 O1 68.48(5) . .
O2 Y1 O3 79.64(5) . .
O2 Y1 O5 73.68(5) . .
O2 Y1 O7 136.24(5) . .
O2 Y1 O8 145.23(5) . .
O2 Y1 O9 142.79(5) . .
O2 Y1 N1 69.09(6) . .
O2 Y1 N2 84.52(5) . .
O3 Y1 O1 67.77(5) . .
O3 Y1 O5 137.30(5) . .
O3 Y1 O7 71.60(5) . .
O3 Y1 O8 94.69(5) . .
O3 Y1 O9 137.38(5) . .
O3 Y1 N1 68.07(6) . .
O3 Y1 N2 132.36(6) . .
O5 Y1 O1 71.63(5) . .
O5 Y1 O7 106.65(6) . .
O5 Y1 O8 125.86(5) . .
O5 Y1 O9 73.41(5) . .
O5 Y1 N1 128.25(6) . .
O5 Y1 N2 77.74(6) . .
O7 Y1 O8 70.87(5) . .
O7 Y1 O9 70.72(5) . .
O7 Y1 N1 125.10(6) . .
O7 Y1 N2 139.10(6) . .
O8 Y1 O9 54.28(5) . .
O8 Y1 N1 76.94(6) . .
O8 Y1 N2 74.11(6) . .
O9 Y1 N1 121.35(6) . .
O9 Y1 N2 71.96(6) . .
N2 Y1 N1 64.30(6) . .
O1 Cr1 O1 80.02(6) . 7_666
O2 Cr1 O1 93.91(6) . 7_666
O2 Cr1 O1 84.15(6) . .
O2 Cr1 O4 90.49(6) . .
O2 Cr1 O6 90.79(6) . 7_666
O3 Cr1 O1 83.36(6) 7_666 7_666
O3 Cr1 O1 93.63(6) 7_666 .
O3 Cr1 O2 176.76(6) 7_666 .
O3 Cr1 O4 91.96(6) 7_666 .
O3 Cr1 O6 91.16(7) 7_666 7_666
O4 Cr1 O1 92.50(6) . .
O4 Cr1 O1 170.87(6) . 7_666
O4 Cr1 O6 93.80(6) . 7_666
O6 Cr1 O1 94.13(6) 7_666 7_666
O6 Cr1 O1 171.95(6) 7_666 .
Y1 O1 H1 114.0(15) . .
Cr1 O1 Y1 100.69(5) . .
Cr1 O1 Y1 101.31(6) 7_666 .
Cr1 O1 Cr1 99.98(6) . 7_666
Cr1 O1 H1 118.1(16) . .
Cr1 O1 H1 119.7(15) 7_666 .
Cr1 O2 Y1 105.48(6) . .
C2A O2 Y1 123.9(2) . .
C2A O2 Cr1 117.1(2) . .
C2B O2 Y1 117.1(3) . .
C2B O2 Cr1 137.0(3) . .
Cr1 O3 Y1 106.44(6) 7_666 .
C4 O3 Y1 124.70(13) . .
C4 O3 Cr1 123.59(13) . 7_666
C11 O4 Cr1 126.06(14) . .
C11 O5 Y1 137.46(14) . .
C19 O6 Cr1 123.01(13) . 7_666
C19 O7 Y1 139.59(14) . .
C27 O8 Y1 92.06(13) . .
C27 O9 Y1 91.85(12) . .
C1 N1 Y1 109.68(15) . .
C3 N1 Y1 105.16(14) . .
C3 N1 C1 113.0(2) . .
C5 N1 Y1 110.33(14) . .
C5 N1 C1 109.3(2) . .
C5 N1 C3 109.29(19) . .
C6 N2 Y1 119.42(16) . .
C10 N2 Y1 122.22(17) . .
C10 N2 C6 118.1(2) . .
N1 C1 H1AA 107.5 . .
N1 C1 H1AB 107.5 . .
N1 C1 H1BC 95(3) . .
N1 C1 H1BD 117(4) . .
H1AA C1 H1AB 107.0 . .
H1BC C1 H1BD 94(5) . .
C2A C1 N1 119.3(3) . .
C2A C1 H1AA 107.5 . .
C2A C1 H1AB 107.5 . .
C2B C1 N1 114.0(3) . .
C2B C1 H1BC 98(3) . .
C2B C1 H1BD 126(4) . .
O2 C2A H2AA 109.5 . .
O2 C2A H2AB 109.5 . .
C1 C2A O2 110.7(4) . .
C1 C2A H2AA 109.5 . .
C1 C2A H2AB 109.5 . .
H2AA C2A H2AB 108.1 . .
O2 C2B C1 117.7(4) . .
O2 C2B H2BA 107.9 . .
O2 C2B H2BB 107.9 . .
C1 C2B H2BA 107.9 . .
C1 C2B H2BB 107.9 . .
H2BA C2B H2BB 107.2 . .
N1 C3 H3A 109.2 . .
N1 C3 H3B 109.2 . .
N1 C3 C4 111.9(2) . .
H3A C3 H3B 107.9 . .
C4 C3 H3A 109.2 . .
C4 C3 H3B 109.2 . .
O3 C4 C3 109.19(18) . .
O3 C4 H4A 109.8 . .
O3 C4 H4B 109.8 . .
C3 C4 H4A 109.8 . .
C3 C4 H4B 109.8 . .
H4A C4 H4B 108.3 . .
N1 C5 H5A 109.3 . .
N1 C5 H5B 109.3 . .
N1 C5 C6 111.5(2) . .
H5A C5 H5B 108.0 . .
C6 C5 H5A 109.3 . .
C6 C5 H5B 109.3 . .
N2 C6 C5 116.8(2) . .
N2 C6 C7 121.4(3) . .
C7 C6 C5 121.7(3) . .
C6 C7 H7 120.2 . .
C8 C7 C6 119.6(3) . .
C8 C7 H7 120.2 . .
C7 C8 H8 120.3 . .
C7 C8 C9 119.4(3) . .
C9 C8 H8 120.3 . .
C8 C9 H9 120.7 . .
C8 C9 C10 118.6(3) . .
C10 C9 H9 120.7 . .
N2 C10 C9 123.0(3) . .
N2 C10 H10 118.5 . .
C9 C10 H10 118.5 . .
O4 C11 C12 115.39(19) . .
O5 C11 O4 125.7(2) . .
O5 C11 C12 118.95(19) . .
C13 C12 C11 120.6(2) . .
C13 C12 C17 118.2(2) . .
C17 C12 C11 121.2(2) . .
C12 C13 H13 119.8 . .
C14 C13 C12 120.5(3) . .
C14 C13 H13 119.8 . .
C13 C14 H14 119.3 . .
C15 C14 C13 121.5(3) . .
C15 C14 H14 119.3 . .
C14 C15 C18 121.5(3) . .
C16 C15 C14 117.8(2) . .
C16 C15 C18 120.7(3) . .
C15 C16 H16 119.3 . .
C15 C16 C17 121.3(3) . .
C17 C16 H16 119.3 . .
C12 C17 H17 119.6 . .
C16 C17 C12 120.7(2) . .
C16 C17 H17 119.6 . .
C15 C18 H18A 109.5 . .
C15 C18 H18B 109.5 . .
C15 C18 H18C 109.5 . .
H18A C18 H18B 109.5 . .
H18A C18 H18C 109.5 . .
H18B C18 H18C 109.5 . .
O6 C19 C20 116.20(19) . .
O7 C19 O6 126.5(2) . .
O7 C19 C20 117.28(19) . .
C21 C20 C19 119.0(2) . .
C25 C20 C19 121.5(2) . .
C25 C20 C21 119.3(2) . .
C20 C21 H21 120.2 . .
C22 C21 C20 119.5(3) . .
C22 C21 H21 120.2 . .
C21 C22 H22 119.2 . .
C23 C22 C21 121.7(3) . .
C23 C22 H22 119.2 . .
C22 C23 C24 118.2(3) . .
C22 C23 C26 120.1(3) . .
C24 C23 C26 121.7(3) . .
C23 C24 H24 119.6 . .
C23 C24 C25 120.7(3) . .
C25 C24 H24 119.6 . .
C20 C25 C24 120.4(3) . .
C20 C25 H25 119.8 . .
C24 C25 H25 119.8 . .
C23 C26 H26A 109.5 . .
C23 C26 H26B 109.5 . .
C23 C26 H26C 109.5 . .
H26A C26 H26B 109.5 . .
H26A C26 H26C 109.5 . .
H26B C26 H26C 109.5 . .
O8 C27 Y1 60.64(11) . .
O8 C27 C28 119.4(2) . .
O9 C27 Y1 61.02(11) . .
O9 C27 O8 121.1(2) . .
O9 C27 C28 119.47(19) . .
C28 C27 Y1 172.87(15) . .
C29 C28 C27 120.2(2) . .
C33 C28 C27 121.1(2) . .
C33 C28 C29 118.7(2) . .
C28 C29 H29 119.9 . .
C28 C29 C30 120.2(2) . .
C30 C29 H29 119.9 . .
C29 C30 H30 119.5 . .
C31 C30 C29 121.0(3) . .
C31 C30 H30 119.5 . .
C30 C31 C34 120.7(3) . .
C32 C31 C30 118.1(3) . .
C32 C31 C34 121.1(3) . .
C31 C32 H32 119.3 . .
C31 C32 C33 121.4(3) . .
C33 C32 H32 119.3 . .
C28 C33 C32 120.5(2) . .
C28 C33 H33 119.8 . .
C32 C33 H33 119.8 . .
C31 C34 H34A 109.5 . .
C31 C34 H34B 109.5 . .
C31 C34 H34C 109.5 . .
H34A C34 H34B 109.5 . .
H34A C34 H34C 109.5 . .
H34B C34 H34C 109.5 . .
N41 C41 C42 178.5(4) . .
C41 C42 H42A 109.5 . .
C41 C42 H42B 109.5 . .
C41 C42 H42C 109.5 . .
H42A C42 H42B 109.5 . .
H42A C42 H42C 109.5 . .
H42B C42 H42C 109.5 . .

loop_
_geom_bond_atom_site_label_1
_geom_bond_atom_site_label_2
_geom_bond_distance
_geom_bond_site_symmetry_2
Y1 O1 2.4112(14) .
Y1 O2 2.3121(15) .
Y1 O3 2.3128(14) .
Y1 O5 2.4029(15) .
Y1 O7 2.4162(15) .
Y1 O8 2.4179(16) .
Y1 O9 2.4265(15) .
Y1 N1 2.5875(19) .
Y1 N2 2.5565(18) .
Cr1 O1 2.0062(13) 7_666
Cr1 O1 2.0041(14) .
Cr1 O2 1.9633(15) .
Cr1 O3 1.9559(15) 7_666
Cr1 O4 1.9649(14) .
Cr1 O6 1.9701(15) 7_666
O1 H1 0.987(16) .
O2 C2A 1.469(5) .
O2 C2B 1.349(5) .
O3 C4 1.406(3) .
O4 C11 1.275(3) .
O5 C11 1.251(3) .
O6 C19 1.275(3) .
O7 C19 1.245(3) .
O8 C27 1.272(3) .
O9 C27 1.265(3) .
N1 C1 1.485(3) .
N1 C3 1.484(3) .
N1 C5 1.473(3) .
N2 C6 1.341(3) .
N2 C10 1.340(3) .
C1 H1AA 0.9900 .
C1 H1AB 0.9900 .
C1 H1BC 1.12(7) .
C1 H1BD 0.99(7) .
C1 C2A 1.444(6) .
C1 C2B 1.451(7) .
C2A H2AA 0.9900 .
C2A H2AB 0.9900 .
C2B H2BA 0.9900 .
C2B H2BB 0.9900 .
C3 H3A 0.9900 .
C3 H3B 0.9900 .
C3 C4 1.516(3) .
C4 H4A 0.9900 .
C4 H4B 0.9900 .
C5 H5A 0.9900 .
C5 H5B 0.9900 .
C5 C6 1.502(4) .
C6 C7 1.397(3) .
C7 H7 0.9500 .
C7 C8 1.363(5) .
C8 H8 0.9500 .
C8 C9 1.370(5) .
C9 H9 0.9500 .
C9 C10 1.382(4) .
C10 H10 0.9500 .
C11 C12 1.495(3) .
C12 C13 1.383(3) .
C12 C17 1.384(3) .
C13 H13 0.9500 .
C13 C14 1.379(4) .
C14 H14 0.9500 .
C14 C15 1.379(4) .
C15 C16 1.377(4) .
C15 C18 1.512(4) .
C16 H16 0.9500 .
C16 C17 1.378(3) .
C17 H17 0.9500 .
C18 H18A 0.9800 .
C18 H18B 0.9800 .
C18 H18C 0.9800 .
C19 C20 1.496(3) .
C20 C21 1.389(3) .
C20 C25 1.373(3) .
C21 H21 0.9500 .
C21 C22 1.382(4) .
C22 H22 0.9500 .
C22 C23 1.378(5) .
C23 C24 1.383(4) .
C23 C26 1.517(4) .
C24 H24 0.9500 .
C24 C25 1.390(3) .
C25 H25 0.9500 .
C26 H26A 0.9800 .
C26 H26B 0.9800 .
C26 H26C 0.9800 .
C27 C28 1.491(3) .
C28 C29 1.383(3) .
C28 C33 1.379(3) .
C29 H29 0.9500 .
C29 C30 1.386(3) .
C30 H30 0.9500 .
C30 C31 1.383(4) .
C31 C32 1.370(4) .
C31 C34 1.515(4) .
C32 H32 0.9500 .
C32 C33 1.382(4) .
C33 H33 0.9500 .
C34 H34A 0.9800 .
C34 H34B 0.9800 .
C34 H34C 0.9800 .
N41 C41 1.140(5) .
C41 C42 1.457(5) .
C42 H42A 0.9800 .
C42 H42B 0.9800 .
C42 H42C 0.9800 .

loop_
_geom_hbond_atom_site_label_D
_geom_hbond_atom_site_label_H
_geom_hbond_atom_site_label_A
_geom_hbond_distance_DH
_geom_hbond_distance_HA
_geom_hbond_distance_DA
_geom_hbond_angle_DHA
_geom_hbond_publ_flag
O1 H1 N41 0.987(16) 1.978(18) 2.936(3) 163(2) yes
